data_2227723
loop_
_publ_author_name
'Gao, Hai-Tao'
'Li, Li'
'Ma, Jun-Kai'

_publ_section_title
;
 Ethyl
 3-{[(3-methylanilino)(1<i>H</i>-1,2,4-triazol-1-yl)methylidene]amino}-1-benzofuran-2-carboxylate
;
_journal_coeditor_code JH2221
_journal_issue 11
_journal_name_full 'Acta Crystallographica Section E'
_journal_page_first o2966
_journal_paper_doi 10.1107/S1600536810042868
_journal_volume 66
_journal_year 2010
_chemical_formula_iupac 'C21 H19 N5 O3'
_chemical_formula_moiety 'C21 H19 N5 O3'
_chemical_formula_sum 'C21 H19 N5 O3'
_chemical_formula_weight 389.41
_chemical_name_systematic
;
Ethyl 3-{[(3-methylanilino)(1<i>H</i>-1,2,4-triazol-1-yl)methylidene]amino}-
1-benzofuran-2-carboxylate
;
_space_group_IT_number 14
_symmetry_cell_setting monoclinic
_symmetry_space_group_name_Hall '-P 2yn'
_symmetry_space_group_name_H-M 'P 1 21/n 1'
_atom_sites_solution_hydrogens geom
_atom_sites_solution_primary direct
_atom_sites_solution_secondary difmap
_audit_creation_method SHELXL-97
_cell_angle_alpha 90.00
_cell_angle_beta 91.4390(10)
_cell_angle_gamma 90.00
_cell_formula_units_Z 4
_cell_length_a 10.9670(10)
_cell_length_b 9.9606(9)
_cell_length_c 17.4807(15)
_cell_measurement_reflns_used 4199
_cell_measurement_temperature 298(2)
_cell_measurement_theta_max 25.69
_cell_measurement_theta_min 2.22
_cell_volume 1909.0(3)
_computing_cell_refinement 'SAINT-Plus (Bruker, 2001)'
_computing_data_collection 'SMART (Bruker, 2001)'
_computing_data_reduction 'SAINT-Plus (Bruker, 2001)'
_computing_molecular_graphics 'PLATON (Spek, 2009)'
_computing_publication_material 'SHELXTL (Sheldrick, 2008)'
_computing_structure_refinement 'SHELXL97 (Sheldrick, 2008)'
_computing_structure_solution 'SHELXS97 (Sheldrick, 2008)'
_diffrn_ambient_temperature 298(2)
_diffrn_measured_fraction_theta_full 0.996
_diffrn_measured_fraction_theta_max 0.996
_diffrn_measurement_device_type 'Bruker SMART 4K CCD area-detector'
_diffrn_measurement_method '\f and \w'
_diffrn_radiation_monochromator graphite
_diffrn_radiation_source 'fine-focus sealed tube'
_diffrn_radiation_type MoK\a
_diffrn_radiation_wavelength 0.71073
_diffrn_reflns_av_R_equivalents 0.0313
_diffrn_reflns_av_sigmaI/netI 0.0334
_diffrn_reflns_limit_h_max 14
_diffrn_reflns_limit_h_min -14
_diffrn_reflns_limit_k_max 12
_diffrn_reflns_limit_k_min -13
_diffrn_reflns_limit_l_max 22
_diffrn_reflns_limit_l_min -23
_diffrn_reflns_number 14116
_diffrn_reflns_theta_full 28.26
_diffrn_reflns_theta_max 28.26
_diffrn_reflns_theta_min 2.17
_exptl_absorpt_coefficient_mu 0.094
_exptl_absorpt_correction_T_max 0.9907
_exptl_absorpt_correction_T_min 0.9723
_exptl_absorpt_correction_type multi-scan
_exptl_absorpt_process_details '(SADABS; Sheldrick, 2003)'
_exptl_crystal_colour colorless
_exptl_crystal_density_diffrn 1.355
_exptl_crystal_density_method 'not measured'
_exptl_crystal_description block
_exptl_crystal_F_000 816
_exptl_crystal_size_max 0.30
_exptl_crystal_size_mid 0.20
_exptl_crystal_size_min 0.10
_refine_diff_density_max 0.257
_refine_diff_density_min -0.229
_refine_ls_extinction_method none
_refine_ls_goodness_of_fit_ref 1.070
_refine_ls_hydrogen_treatment mixed
_refine_ls_matrix_type full
_refine_ls_number_parameters 267
_refine_ls_number_reflns 4713
_refine_ls_number_restraints 0
_refine_ls_restrained_S_all 1.070
_refine_ls_R_factor_all 0.0703
_refine_ls_R_factor_gt 0.0540
_refine_ls_shift/su_max 0.001
_refine_ls_shift/su_mean 0.000
_refine_ls_structure_factor_coef Fsqd
_refine_ls_weighting_details 'calc w=1/[\s^2^(Fo^2^)+(0.0611P)^2^+0.2630P] where P=(Fo^2^+2Fc^2^)/3'
_refine_ls_weighting_scheme calc
_refine_ls_wR_factor_gt 0.1256
_refine_ls_wR_factor_ref 0.1350
_reflns_number_gt 3715
_reflns_number_total 4713
_reflns_threshold_expression I>2sigma(I)
_cod_data_source_file jh2221.cif
_cod_data_source_block I
_cod_original_sg_symbol_H-M 'P 21/n'
_cod_database_code 2227723
_cod_database_fobs_code 2227723

loop_
_symmetry_equiv_pos_as_xyz
'x, y, z'
'-x+1/2, y+1/2, -z+1/2'
'-x, -y, -z'
'x-1/2, -y-1/2, z-1/2'

loop_
_atom_site_type_symbol
_atom_site_label
_atom_site_fract_x
_atom_site_fract_y
_atom_site_fract_z
_atom_site_U_iso_or_equiv
_atom_site_adp_type
_atom_site_calc_flag
_atom_site_refinement_flags
_atom_site_occupancy
_atom_site_disorder_assembly
_atom_site_disorder_group
C C1 -0.0436(2) 0.3180(2) 1.13054(12) 0.0700(6) Uani d . 1 . .
H H1A -0.0632 0.2688 1.1758 0.105 Uiso calc R 1 . .
H H1B -0.1172 0.3376 1.1018 0.105 Uiso calc R 1 . .
H H1C -0.0036 0.4003 1.1447 0.105 Uiso calc R 1 . .
C C2 0.03957(14) 0.23527(18) 1.08246(9) 0.0430(4) Uani d . 1 . .
C C3 0.09144(14) 0.29052(16) 1.01810(8) 0.0365(3) Uani d . 1 . .
H H3 0.0738 0.3790 1.0049 0.044 Uiso calc R 1 . .
C C4 0.16873(13) 0.21673(15) 0.97313(8) 0.0322(3) Uani d . 1 . .
C C5 0.19517(16) 0.08510(16) 0.99188(9) 0.0448(4) Uani d . 1 . .
H H5 0.2485 0.0354 0.9626 0.054 Uiso calc R 1 . .
C C6 0.14145(18) 0.02809(19) 1.05469(11) 0.0558(5) Uani d . 1 . .
H H6 0.1573 -0.0612 1.0670 0.067 Uiso calc R 1 . .
C C7 0.06476(16) 0.10228(19) 1.09921(10) 0.0517(5) Uani d . 1 . .
H H7 0.0293 0.0624 1.1413 0.062 Uiso calc R 1 . .
C C8 0.26228(13) 0.39756(14) 0.89881(8) 0.0305(3) Uani d . 1 . .
C C9 0.32102(15) 0.54488(16) 0.78959(9) 0.0404(4) Uani d . 1 . .
H H9 0.3687 0.6067 0.8167 0.048 Uiso calc R 1 . .
C C10 0.22640(19) 0.44048(17) 0.70420(9) 0.0514(5) Uani d . 1 . .
H H10 0.1958 0.4171 0.6559 0.062 Uiso calc R 1 . .
C C11 0.32117(14) 0.45550(15) 1.02485(8) 0.0338(3) Uani d . 1 . .
C C12 0.39857(14) 0.36751(16) 1.06072(8) 0.0390(4) Uani d . 1 . .
C C13 0.30913(16) 0.47691(17) 1.15284(9) 0.0441(4) Uani d . 1 . .
C C14 0.26388(15) 0.53020(16) 1.08480(8) 0.0387(4) Uani d . 1 . .
C C15 0.17586(17) 0.63069(17) 1.08694(10) 0.0483(4) Uani d . 1 . .
H H15 0.1442 0.6684 1.0420 0.058 Uiso calc R 1 . .
C C16 0.1368(2) 0.6728(2) 1.15721(12) 0.0628(5) Uani d . 1 . .
H H16 0.0776 0.7394 1.1596 0.075 Uiso calc R 1 . .
C C17 0.1844(2) 0.6175(2) 1.22463(12) 0.0690(6) Uani d . 1 . .
H H17 0.1569 0.6487 1.2713 0.083 Uiso calc R 1 . .
C C18 0.2710(2) 0.5180(2) 1.22393(10) 0.0611(5) Uani d . 1 . .
H H18 0.3024 0.4802 1.2689 0.073 Uiso calc R 1 . .
C C19 0.48201(16) 0.26505(17) 1.03424(10) 0.0455(4) Uani d . 1 . .
C C20 0.55170(19) 0.1573(2) 0.92310(13) 0.0646(6) Uani d . 1 . .
H H20A 0.5239 0.0695 0.9391 0.077 Uiso calc R 1 . .
H H20B 0.6372 0.1666 0.9377 0.077 Uiso calc R 1 . .
C C21 0.5346(2) 0.1731(2) 0.83896(14) 0.0776(7) Uani d . 1 . .
H H21A 0.4493 0.1680 0.8256 0.116 Uiso calc R 1 . .
H H21B 0.5774 0.1028 0.8133 0.116 Uiso calc R 1 . .
H H21C 0.5660 0.2587 0.8236 0.116 Uiso calc R 1 . .
N N1 0.21649(12) 0.27264(13) 0.90558(7) 0.0353(3) Uani d . 1 . .
H H1 0.2075(15) 0.2264(16) 0.8641(10) 0.042 Uiso d . 1 . .
N N2 0.30167(12) 0.48370(12) 0.94727(7) 0.0344(3) Uani d . 1 . .
N N3 0.26523(11) 0.43926(12) 0.82068(7) 0.0333(3) Uani d . 1 . .
N N4 0.20199(15) 0.37086(14) 0.76506(7) 0.0493(4) Uani d . 1 . .
N N5 0.29902(14) 0.54902(14) 0.71559(7) 0.0480(4) Uani d . 1 . .
O O1 0.48087(11) 0.26108(12) 0.95828(7) 0.0489(3) Uani d . 1 . .
O O2 0.54273(14) 0.19350(14) 1.07513(8) 0.0728(4) Uani d . 1 . .
O O3 0.39307(11) 0.37876(12) 1.13978(6) 0.0483(3) Uani d . 1 . .

loop_
_atom_site_aniso_label
_atom_site_aniso_U_11
_atom_site_aniso_U_22
_atom_site_aniso_U_33
_atom_site_aniso_U_12
_atom_site_aniso_U_13
_atom_site_aniso_U_23
C1 0.0739(14) 0.0835(15) 0.0539(12) 0.0117(12) 0.0255(11) 0.0014(11)
C2 0.0384(8) 0.0575(10) 0.0330(8) -0.0004(7) 0.0014(7) 0.0014(7)
C3 0.0376(8) 0.0376(8) 0.0342(8) 0.0000(6) -0.0007(6) 0.0019(6)
C4 0.0355(7) 0.0366(8) 0.0244(7) -0.0050(6) -0.0027(6) 0.0015(6)
C5 0.0550(10) 0.0399(9) 0.0396(9) 0.0056(8) 0.0063(7) 0.0032(7)
C6 0.0690(12) 0.0441(10) 0.0545(11) 0.0053(9) 0.0079(9) 0.0184(8)
C7 0.0506(10) 0.0657(12) 0.0391(9) -0.0011(9) 0.0075(8) 0.0184(9)
C8 0.0350(7) 0.0313(7) 0.0251(7) 0.0066(6) 0.0005(5) 0.0022(6)
C9 0.0506(9) 0.0391(8) 0.0315(8) -0.0036(7) 0.0015(7) 0.0032(6)
C10 0.0851(13) 0.0421(9) 0.0266(8) -0.0038(9) -0.0074(8) 0.0010(7)
C11 0.0397(8) 0.0327(7) 0.0288(7) -0.0079(6) -0.0026(6) 0.0006(6)
C12 0.0433(8) 0.0432(9) 0.0299(8) -0.0055(7) -0.0073(6) 0.0053(6)
C13 0.0548(10) 0.0458(9) 0.0314(8) -0.0127(8) -0.0031(7) -0.0007(7)
C14 0.0484(9) 0.0384(8) 0.0293(8) -0.0109(7) -0.0002(6) -0.0039(6)
C15 0.0562(10) 0.0441(9) 0.0446(10) -0.0039(8) 0.0026(8) -0.0078(8)
C16 0.0748(14) 0.0521(11) 0.0622(13) -0.0078(10) 0.0193(11) -0.0165(10)
C17 0.1013(17) 0.0632(13) 0.0436(11) -0.0217(13) 0.0244(11) -0.0197(10)
C18 0.0886(15) 0.0665(13) 0.0284(9) -0.0230(12) 0.0022(9) -0.0039(8)
C19 0.0460(9) 0.0422(9) 0.0476(10) -0.0026(7) -0.0100(7) 0.0091(8)
C20 0.0551(11) 0.0507(11) 0.0885(16) 0.0111(9) 0.0140(11) -0.0061(11)
C21 0.0790(15) 0.0770(15) 0.0782(16) -0.0006(12) 0.0305(12) -0.0226(13)
N1 0.0470(7) 0.0353(7) 0.0236(6) -0.0040(6) 0.0019(5) -0.0024(5)
N2 0.0454(7) 0.0323(6) 0.0254(6) 0.0009(5) -0.0027(5) 0.0007(5)
N3 0.0436(7) 0.0317(6) 0.0245(6) 0.0020(5) -0.0015(5) 0.0006(5)
N4 0.0785(10) 0.0414(8) 0.0276(7) -0.0099(7) -0.0090(7) 0.0008(6)
N5 0.0713(10) 0.0438(8) 0.0289(7) -0.0030(7) 0.0017(6) 0.0047(6)
O1 0.0483(7) 0.0495(7) 0.0489(7) 0.0125(5) 0.0013(5) 0.0001(6)
O2 0.0816(10) 0.0638(9) 0.0719(10) 0.0232(8) -0.0223(8) 0.0150(7)
O3 0.0609(7) 0.0542(7) 0.0291(6) -0.0065(6) -0.0107(5) 0.0067(5)

loop_
_atom_type_symbol
_atom_type_description
_atom_type_scat_dispersion_real
_atom_type_scat_dispersion_imag
_atom_type_scat_source
C C 0.0033 0.0016 'International Tables Vol C Tables 4.2.6.8 and 6.1.1.4'
H H 0.0000 0.0000 'International Tables Vol C Tables 4.2.6.8 and 6.1.1.4'
N N 0.0061 0.0033 'International Tables Vol C Tables 4.2.6.8 and 6.1.1.4'
O O 0.0106 0.0060 'International Tables Vol C Tables 4.2.6.8 and 6.1.1.4'

loop_
_geom_angle_atom_site_label_1
_geom_angle_atom_site_label_2
_geom_angle_atom_site_label_3
_geom_angle_site_symmetry_1
_geom_angle_site_symmetry_3
_geom_angle
_geom_angle_publ_flag
C2 C1 H1A . . 109.5 ?
C2 C1 H1B . . 109.5 ?
H1A C1 H1B . . 109.5 ?
C2 C1 H1C . . 109.5 ?
H1A C1 H1C . . 109.5 ?
H1B C1 H1C . . 109.5 ?
C7 C2 C3 . . 117.90(16) ?
C7 C2 C1 . . 121.85(16) ?
C3 C2 C1 . . 120.23(16) ?
C4 C3 C2 . . 121.35(15) ?
C4 C3 H3 . . 119.3 ?
C2 C3 H3 . . 119.3 ?
C5 C4 C3 . . 119.88(14) ?
C5 C4 N1 . . 119.40(14) ?
C3 C4 N1 . . 120.64(13) ?
C4 C5 C6 . . 119.21(16) ?
C4 C5 H5 . . 120.4 ?
C6 C5 H5 . . 120.4 ?
C7 C6 C5 . . 120.53(17) ?
C7 C6 H6 . . 119.7 ?
C5 C6 H6 . . 119.7 ?
C6 C7 C2 . . 121.10(16) ?
C6 C7 H7 . . 119.5 ?
C2 C7 H7 . . 119.5 ?
N2 C8 N1 . . 133.19(13) ?
N2 C8 N3 . . 115.11(13) ?
N1 C8 N3 . . 111.70(12) ?
N5 C9 N3 . . 110.52(14) ?
N5 C9 H9 . . 124.7 ?
N3 C9 H9 . . 124.7 ?
N4 C10 N5 . . 115.89(15) ?
N4 C10 H10 . . 122.1 ?
N5 C10 H10 . . 122.1 ?
C12 C11 N2 . . 130.93(14) ?
C12 C11 C14 . . 105.98(13) ?
N2 C11 C14 . . 122.90(14) ?
C11 C12 O3 . . 111.34(14) ?
C11 C12 C19 . . 134.03(15) ?
O3 C12 C19 . . 114.62(13) ?
O3 C13 C14 . . 111.09(14) ?
O3 C13 C18 . . 125.62(16) ?
C14 C13 C18 . . 123.29(18) ?
C13 C14 C15 . . 119.15(15) ?
C13 C14 C11 . . 105.87(15) ?
C15 C14 C11 . . 134.89(15) ?
C16 C15 C14 . . 118.35(18) ?
C16 C15 H15 . . 120.8 ?
C14 C15 H15 . . 120.8 ?
C15 C16 C17 . . 121.1(2) ?
C15 C16 H16 . . 119.4 ?
C17 C16 H16 . . 119.4 ?
C18 C17 C16 . . 121.55(18) ?
C18 C17 H17 . . 119.2 ?
C16 C17 H17 . . 119.2 ?
C17 C18 C13 . . 116.53(18) ?
C17 C18 H18 . . 121.7 ?
C13 C18 H18 . . 121.7 ?
O2 C19 O1 . . 124.70(18) ?
O2 C19 C12 . . 124.88(17) ?
O1 C19 C12 . . 110.42(13) ?
O1 C20 C21 . . 106.89(16) ?
O1 C20 H20A . . 110.3 ?
C21 C20 H20A . . 110.3 ?
O1 C20 H20B . . 110.3 ?
C21 C20 H20B . . 110.3 ?
H20A C20 H20B . . 108.6 ?
C20 C21 H21A . . 109.5 ?
C20 C21 H21B . . 109.5 ?
H21A C21 H21B . . 109.5 ?
C20 C21 H21C . . 109.5 ?
H21A C21 H21C . . 109.5 ?
H21B C21 H21C . . 109.5 ?
C8 N1 C4 . . 125.58(12) ?
C8 N1 H1 . . 117.1(11) ?
C4 N1 H1 . . 116.9(11) ?
C8 N2 C11 . . 123.48(12) ?
C9 N3 N4 . . 109.44(12) ?
C9 N3 C8 . . 129.64(13) ?
N4 N3 C8 . . 120.89(12) ?
C10 N4 N3 . . 101.83(13) ?
C9 N5 C10 . . 102.30(13) ?
C19 O1 C20 . . 117.17(14) ?
C13 O3 C12 . . 105.68(12) ?

loop_
_geom_bond_atom_site_label_1
_geom_bond_atom_site_label_2
_geom_bond_site_symmetry_2
_geom_bond_distance
_geom_bond_publ_flag
C1 C2 . 1.502(3) ?
C1 H1A . 0.9600 ?
C1 H1B . 0.9600 ?
C1 H1C . 0.9600 ?
C2 C7 . 1.383(2) ?
C2 C3 . 1.387(2) ?
C3 C4 . 1.382(2) ?
C3 H3 . 0.9300 ?
C4 C5 . 1.381(2) ?
C4 N1 . 1.4177(18) ?
C5 C6 . 1.381(2) ?
C5 H5 . 0.9300 ?
C6 C7 . 1.376(3) ?
C6 H6 . 0.9300 ?
C7 H7 . 0.9300 ?
C8 N2 . 1.2735(18) ?
C8 N1 . 1.3481(19) ?
C8 N3 . 1.4287(17) ?
C9 N5 . 1.3105(19) ?
C9 N3 . 1.3391(19) ?
C9 H9 . 0.9300 ?
C10 N4 . 1.303(2) ?
C10 N5 . 1.354(2) ?
C10 H10 . 0.9300 ?
C11 C12 . 1.362(2) ?
C11 N2 . 1.3962(18) ?
C11 C14 . 1.442(2) ?
C12 O3 . 1.3895(18) ?
C12 C19 . 1.454(2) ?
C13 O3 . 1.366(2) ?
C13 C14 . 1.383(2) ?
C13 C18 . 1.383(2) ?
C14 C15 . 1.392(2) ?
C15 C16 . 1.377(2) ?
C15 H15 . 0.9300 ?
C16 C17 . 1.391(3) ?
C16 H16 . 0.9300 ?
C17 C18 . 1.373(3) ?
C17 H17 . 0.9300 ?
C18 H18 . 0.9300 ?
C19 O2 . 1.1993(19) ?
C19 O1 . 1.328(2) ?
C20 O1 . 1.440(2) ?
C20 C21 . 1.486(3) ?
C20 H20A . 0.9700 ?
C20 H20B . 0.9700 ?
C21 H21A . 0.9600 ?
C21 H21B . 0.9600 ?
C21 H21C . 0.9600 ?
N1 H1 . 0.862(17) ?
N3 N4 . 1.3626(17) ?

loop_
_geom_hbond_atom_site_label_D
_geom_hbond_atom_site_label_H
_geom_hbond_atom_site_label_A
_geom_hbond_site_symmetry_A
_geom_hbond_distance_DH
_geom_hbond_distance_HA
_geom_hbond_distance_DA
_geom_hbond_angle_DHA
C10 H10 O2 4_565 0.93 2.43 3.271(2) 150.3
N1 H1 N5 2_546 0.862(17) 2.250(17) 3.0755(19) 160.3(15)

loop_
_geom_torsion_atom_site_label_1
_geom_torsion_atom_site_label_2
_geom_torsion_atom_site_label_3
_geom_torsion_atom_site_label_4
_geom_torsion_site_symmetry_1
_geom_torsion_site_symmetry_2
_geom_torsion_site_symmetry_3
_geom_torsion_site_symmetry_4
_geom_torsion
_geom_torsion_publ_flag
C7 C2 C3 C4 . . . . -1.8(2) ?
C1 C2 C3 C4 . . . . 179.70(16) ?
C2 C3 C4 C5 . . . . 0.3(2) ?
C2 C3 C4 N1 . . . . 177.05(13) ?
C3 C4 C5 C6 . . . . 1.4(2) ?
N1 C4 C5 C6 . . . . -175.39(15) ?
C4 C5 C6 C7 . . . . -1.5(3) ?
C5 C6 C7 C2 . . . . -0.1(3) ?
C3 C2 C7 C6 . . . . 1.7(3) ?
C1 C2 C7 C6 . . . . -179.82(18) ?
N2 C11 C12 O3 . . . . 176.20(14) ?
C14 C11 C12 O3 . . . . 1.20(17) ?
N2 C11 C12 C19 . . . . -5.2(3) ?
C14 C11 C12 C19 . . . . 179.85(17) ?
O3 C13 C14 C15 . . . . 179.20(14) ?
C18 C13 C14 C15 . . . . 0.3(3) ?
O3 C13 C14 C11 . . . . 2.24(18) ?
C18 C13 C14 C11 . . . . -176.69(16) ?
C12 C11 C14 C13 . . . . -2.05(17) ?
N2 C11 C14 C13 . . . . -177.55(14) ?
C12 C11 C14 C15 . . . . -178.31(18) ?
N2 C11 C14 C15 . . . . 6.2(3) ?
C13 C14 C15 C16 . . . . -0.3(2) ?
C11 C14 C15 C16 . . . . 175.60(17) ?
C14 C15 C16 C17 . . . . 0.5(3) ?
C15 C16 C17 C18 . . . . -0.7(3) ?
C16 C17 C18 C13 . . . . 0.7(3) ?
O3 C13 C18 C17 . . . . -179.23(16) ?
C14 C13 C18 C17 . . . . -0.5(3) ?
C11 C12 C19 O2 . . . . -178.42(18) ?
O3 C12 C19 O2 . . . . 0.2(2) ?
C11 C12 C19 O1 . . . . 1.1(3) ?
O3 C12 C19 O1 . . . . 179.71(13) ?
N2 C8 N1 C4 . . . . 18.8(3) ?
N3 C8 N1 C4 . . . . -160.66(13) ?
C5 C4 N1 C8 . . . . -139.07(16) ?
C3 C4 N1 C8 . . . . 44.1(2) ?
N1 C8 N2 C11 . . . . 9.3(3) ?
N3 C8 N2 C11 . . . . -171.20(13) ?
C12 C11 N2 C8 . . . . 62.4(2) ?
C14 C11 N2 C8 . . . . -123.30(16) ?
N5 C9 N3 N4 . . . . -0.78(19) ?
N5 C9 N3 C8 . . . . -178.69(14) ?
N2 C8 N3 C9 . . . . 12.4(2) ?
N1 C8 N3 C9 . . . . -168.00(15) ?
N2 C8 N3 N4 . . . . -165.31(14) ?
N1 C8 N3 N4 . . . . 14.28(19) ?
N5 C10 N4 N3 . . . . -0.7(2) ?
C9 N3 N4 C10 . . . . 0.83(18) ?
C8 N3 N4 C10 . . . . 178.97(14) ?
N3 C9 N5 C10 . . . . 0.34(19) ?
N4 C10 N5 C9 . . . . 0.2(2) ?
O2 C19 O1 C20 . . . . 4.3(3) ?
C12 C19 O1 C20 . . . . -175.22(14) ?
C21 C20 O1 C19 . . . . 179.39(16) ?
C14 C13 O3 C12 . . . . -1.52(17) ?
C18 C13 O3 C12 . . . . 177.38(16) ?
C11 C12 O3 C13 . . . . 0.14(17) ?
C19 C12 O3 C13 . . . . -178.79(13) ?

loop_
_cod_related_entry_id
_cod_related_entry_database
_cod_related_entry_code
1 ChemSpider 30656273
